data_8000459
loop_
_publ_author_name
'Liu, Bin'
'Liu, Hao'
'Zhang, Houyu'
'Di, Qi'
'Zhang, Hongyu'

_publ_section_title
;
 Crystal Engineering of a Hydrazone Molecule toward High Elasticity and
 Bright Luminescence
;
_journal_name_full 'The Journal of Physical Chemistry Letters'
_journal_page_first 9178
_journal_page_last 9183
_journal_paper_doi 10.1021/acs.jpclett.0c02623
_journal_year 2020
_chemical_formula_moiety 'C16 H16 Cl N3 O, C H4 O'
_chemical_formula_sum 'C17 H20 Cl N3 O2'
_chemical_formula_weight 333.81
_space_group_crystal_system monoclinic
_space_group_IT_number 14
_space_group_name_Hall '-P 2ybc'
_space_group_name_H-M_alt 'P 1 21/c 1'
_atom_sites_solution_hydrogens geom
_atom_sites_solution_primary iterative
_atom_sites_solution_secondary difmap
_audit_creation_date 2020-08-21
_audit_creation_method
;
Olex2 1.3
(compiled 2020.07.31 svn.rc2a77460 for OlexSys, GUI svn.r6145)
;
_cell_angle_alpha 90.00
_cell_angle_beta 102.526(2)
_cell_angle_gamma 90.00
_cell_formula_units_Z 4
_cell_length_a 15.5657(8)
_cell_length_b 6.4012(3)
_cell_length_c 17.6685(9)
_cell_measurement_reflns_used 6924
_cell_measurement_temperature 297.8
_cell_measurement_theta_max 26.356
_cell_measurement_theta_min 2.958
_cell_volume 1718.57(15)
_computing_cell_refinement 'SAINT V8.38A (Bruker-AXS, 2016)'
_computing_data_reduction 'SAINT V8.38A (Bruker-AXS, 2016)'
_computing_molecular_graphics 'Olex2 1.3 (Dolomanov et al., 2009)'
_computing_publication_material 'Olex2 1.3 (Dolomanov et al., 2009)'
_computing_structure_refinement 'XL  (Sheldrick, 2008)'
_computing_structure_solution 'olex2.solve 1.3 (Bourhis et al., 2015)'
_diffrn_ambient_temperature 297.8
_diffrn_measured_fraction_theta_full 0.999
_diffrn_measured_fraction_theta_max 0.999
_diffrn_measurement_device_type 'CCD area detector'
_diffrn_measurement_method 'phi and omega scans'
_diffrn_radiation_monochromator graphite
_diffrn_radiation_type MoK\a
_diffrn_radiation_wavelength 0.71073
_diffrn_reflns_av_R_equivalents 0.0921
_diffrn_reflns_av_unetI/netI 0.0391
_diffrn_reflns_limit_h_max 19
_diffrn_reflns_limit_h_min -19
_diffrn_reflns_limit_k_max 8
_diffrn_reflns_limit_k_min -7
_diffrn_reflns_limit_l_max 22
_diffrn_reflns_limit_l_min -22
_diffrn_reflns_number 42001
_diffrn_reflns_theta_full 26.37
_diffrn_reflns_theta_max 26.37
_diffrn_reflns_theta_min 2.68
_diffrn_source 'fine-focus sealed tube'
_diffrn_source_current 30.0
_diffrn_source_power 1.5
_diffrn_source_voltage 50.0
_exptl_absorpt_coefficient_mu 0.235
_exptl_absorpt_correction_type none
_exptl_crystal_colour green
_exptl_crystal_colour_primary green
_exptl_crystal_density_diffrn 1.290
_exptl_crystal_density_method 'not measured'
_exptl_crystal_description block
_exptl_crystal_F_000 704
_refine_diff_density_max 0.174
_refine_diff_density_min -0.168
_refine_diff_density_rms 0.038
_refine_ls_extinction_coef 0.0039(7)
_refine_ls_extinction_expression Fc^*^=kFc[1+0.001xFc^2^\l^3^/sin(2\q)]^-1/4^
_refine_ls_extinction_method SHELXL
_refine_ls_goodness_of_fit_ref 1.016
_refine_ls_hydrogen_treatment mixed
_refine_ls_matrix_type full
_refine_ls_number_parameters 213
_refine_ls_number_reflns 3498
_refine_ls_number_restraints 0
_refine_ls_restrained_S_all 1.016
_refine_ls_R_factor_all 0.1001
_refine_ls_R_factor_gt 0.0480
_refine_ls_shift/su_max 0.001
_refine_ls_shift/su_mean 0.000
_refine_ls_structure_factor_coef Fsqd
_refine_ls_weighting_details 'calc w=1/[\s^2^(Fo^2^)+(0.0399P)^2^+0.6748P] where P=(Fo^2^+2Fc^2^)/3'
_refine_ls_weighting_scheme calc
_refine_ls_wR_factor_gt 0.0972
_refine_ls_wR_factor_ref 0.1214
_reflns_number_gt 2131
_reflns_number_total 3498
_reflns_threshold_expression >2sigma(I)
_cod_data_source_file jz0c02623_si_002.cif
_cod_data_source_block Cry-C
_cod_database_code 8000459
_olex2_refinement_description
;
1. Fixed Uiso
 At 1.2 times of:
  All C(H) groups, All N(H) groups
 At 1.5 times of:
  All C(H,H,H) groups, All O(H) groups
2.a Aromatic/amide H refined with riding coordinates:
 N1(H1), C1AA(H1AA), C7(H7), C10(H10), C13(H13), C14(H14), C15(H15), C16(H16),
 C18(H18), C19(H19)
2.b Idealised Me refined as rotating group:
 C20(H20a,H20b,H20c), C21(H21a,H21b,H21c), C1(H1a,H1b,H1c)
2.c Idealised tetrahedral OH refined as rotating group:
 O0AA(H0AA)
;
_olex2_submission_special_instructions 'No special instructions were received'

loop_
_space_group_symop_id
_space_group_symop_operation_xyz
1 'x, y, z'
2 '-x, y+1/2, -z+1/2'
3 '-x, -y, -z'
4 'x, -y-1/2, z-1/2'

loop_
_atom_site_label
_atom_site_type_symbol
_atom_site_fract_x
_atom_site_fract_y
_atom_site_fract_z
_atom_site_U_iso_or_equiv
_atom_site_adp_type
_atom_site_occupancy
_atom_site_symmetry_multiplicity
_atom_site_calc_flag
_atom_site_refinement_flags
_atom_site_disorder_assembly
_atom_site_disorder_group
Cl1 Cl 0.05683(5) 0.07676(12) 0.09784(4) 0.0778(3) Uani 1 1 d . . .
N1 N -0.26606(12) -0.3409(3) 0.25029(11) 0.0497(5) Uani 1 1 d . . .
H1 H -0.2668 -0.2066 0.2520 0.060 Uiso 1 1 calc R . .
N2 N -0.32482(12) -0.4558(3) 0.28263(11) 0.0491(5) Uani 1 1 d . . .
C1AA C -0.38862(15) -0.3494(3) 0.29714(13) 0.0490(6) Uani 1 1 d . . .
H1AA H -0.3921 -0.2086 0.2839 0.059 Uiso 1 1 calc R . .
O5 O -0.20766(12) -0.6304(2) 0.20937(11) 0.0708(5) Uani 1 1 d . . .
C2AA C -0.45625(14) -0.4356(3) 0.33325(13) 0.0455(5) Uani 1 1 d . . .
C7 C -0.12284(15) -0.1031(3) 0.21371(14) 0.0502(6) Uani 1 1 d . . .
H7 H -0.1508 -0.0454 0.2502 0.060 Uiso 1 1 calc R . .
N8 N -0.65479(14) -0.6502(3) 0.44271(13) 0.0638(6) Uani 1 1 d . . .
C9 C -0.14372(14) -0.3048(3) 0.18747(13) 0.0448(5) Uani 1 1 d . . .
C10 C -0.59281(16) -0.3803(4) 0.37470(15) 0.0560(6) Uani 1 1 d . . .
H10 H -0.6396 -0.2922 0.3773 0.067 Uiso 1 1 calc R . .
C11 C -0.59015(15) -0.5811(4) 0.40648(13) 0.0482(6) Uani 1 1 d . . .
C12 C -0.02055(15) -0.0722(4) 0.13243(14) 0.0525(6) Uani 1 1 d . . .
C13 C -0.06134(15) 0.0136(4) 0.18666(14) 0.0526(6) Uani 1 1 d . . .
H13 H -0.0477 0.1485 0.2049 0.063 Uiso 1 1 calc R . .
C14 C -0.10146(16) -0.3876(4) 0.13295(14) 0.0534(6) Uani 1 1 d . . .
H14 H -0.1143 -0.5231 0.1151 0.064 Uiso 1 1 calc R . .
C15 C -0.52749(16) -0.3115(4) 0.33986(14) 0.0547(6) Uani 1 1 d . . .
H15 H -0.5310 -0.1767 0.3199 0.066 Uiso 1 1 calc R . .
C16 C -0.45457(15) -0.6379(4) 0.36283(14) 0.0504(6) Uani 1 1 d . . .
H16 H -0.4088 -0.7270 0.3582 0.060 Uiso 1 1 calc R . .
C17 C -0.20826(15) -0.4393(3) 0.21649(13) 0.0482(6) Uani 1 1 d . . .
C18 C -0.51910(16) -0.7090(4) 0.39879(14) 0.0527(6) Uani 1 1 d . . .
H18 H -0.5156 -0.8443 0.4184 0.063 Uiso 1 1 calc R . .
C19 C -0.04065(17) -0.2723(4) 0.10467(14) 0.0598(7) Uani 1 1 d . . .
H19 H -0.0134 -0.3283 0.0673 0.072 Uiso 1 1 calc R . .
C20 C -0.71656(18) -0.5038(5) 0.46402(17) 0.0751(8) Uani 1 1 d . . .
H20A H -0.6849 -0.3978 0.4972 0.113 Uiso 1 1 calc R . .
H20B H -0.7549 -0.5766 0.4909 0.113 Uiso 1 1 calc R . .
H20C H -0.7508 -0.4401 0.4181 0.113 Uiso 1 1 calc R . .
C21 C -0.6493(2) -0.8541(5) 0.47798(18) 0.0786(9) Uani 1 1 d . . .
H21A H -0.6409 -0.9575 0.4409 0.118 Uiso 1 1 calc R . .
H21B H -0.7028 -0.8829 0.4947 0.118 Uiso 1 1 calc R . .
H21C H -0.6006 -0.8577 0.5218 0.118 Uiso 1 1 calc R . .
O0AA O -0.27332(13) 0.0806(3) 0.31137(13) 0.0716(5) Uani 1 1 d . . .
H0AA H -0.2754 0.1889 0.2862 0.107 Uiso 1 1 calc R . .
C1 C -0.2135(2) 0.1045(5) 0.3820(2) 0.0928(10) Uani 1 1 d . . .
H1A H -0.1584 0.1537 0.3729 0.139 Uiso 1 1 calc R . .
H1B H -0.2048 -0.0276 0.4083 0.139 Uiso 1 1 calc R . .
H1C H -0.2361 0.2037 0.4135 0.139 Uiso 1 1 calc R . .

loop_
_atom_site_aniso_label
_atom_site_aniso_U_11
_atom_site_aniso_U_22
_atom_site_aniso_U_33
_atom_site_aniso_U_23
_atom_site_aniso_U_13
_atom_site_aniso_U_12
Cl1 0.0724(5) 0.0897(5) 0.0769(5) 0.0026(4) 0.0283(4) -0.0308(4)
N1 0.0460(11) 0.0349(10) 0.0706(13) 0.0034(9) 0.0179(10) -0.0037(8)
N2 0.0437(11) 0.0400(10) 0.0652(13) 0.0037(9) 0.0157(10) -0.0047(9)
C1AA 0.0458(14) 0.0394(12) 0.0597(15) 0.0013(11) 0.0068(12) -0.0023(11)
O5 0.0765(13) 0.0378(10) 0.1085(15) -0.0043(9) 0.0429(11) -0.0047(8)
C2AA 0.0403(13) 0.0398(12) 0.0553(14) -0.0017(10) 0.0077(11) -0.0022(10)
C7 0.0484(14) 0.0436(13) 0.0602(15) -0.0024(11) 0.0151(12) -0.0021(11)
N8 0.0599(14) 0.0604(14) 0.0790(15) -0.0012(11) 0.0326(12) 0.0002(11)
C9 0.0405(13) 0.0408(13) 0.0511(14) 0.0040(10) 0.0055(11) -0.0001(10)
C10 0.0465(14) 0.0502(14) 0.0732(17) -0.0021(12) 0.0175(13) 0.0106(11)
C11 0.0425(13) 0.0499(14) 0.0523(14) -0.0066(11) 0.0106(11) -0.0001(11)
C12 0.0422(14) 0.0575(15) 0.0566(15) 0.0070(12) 0.0079(11) -0.0096(11)
C13 0.0503(14) 0.0449(13) 0.0620(16) -0.0002(11) 0.0107(12) -0.0067(11)
C14 0.0566(15) 0.0442(13) 0.0602(16) -0.0038(11) 0.0141(13) -0.0033(11)
C15 0.0531(15) 0.0401(13) 0.0707(17) 0.0032(12) 0.0132(13) 0.0043(11)
C16 0.0420(13) 0.0457(13) 0.0641(16) 0.0009(11) 0.0125(12) 0.0053(10)
C17 0.0468(14) 0.0394(13) 0.0578(15) 0.0024(11) 0.0104(11) -0.0004(10)
C18 0.0533(15) 0.0418(13) 0.0630(16) 0.0055(11) 0.0127(12) 0.0020(11)
C19 0.0610(17) 0.0628(16) 0.0593(16) -0.0070(13) 0.0210(13) -0.0054(13)
C20 0.0554(17) 0.087(2) 0.088(2) -0.0209(17) 0.0272(15) -0.0019(15)
C21 0.077(2) 0.079(2) 0.088(2) 0.0089(17) 0.0342(17) -0.0060(16)
O0AA 0.0708(13) 0.0397(10) 0.1080(16) 0.0054(10) 0.0278(12) -0.0017(9)
C1 0.102(3) 0.091(2) 0.094(3) -0.001(2) 0.041(2) 0.006(2)

loop_
_atom_type_symbol
_atom_type_description
_atom_type_scat_dispersion_real
_atom_type_scat_dispersion_imag
_atom_type_scat_source
C C 0.0033 0.0016 'International Tables Vol C Tables 4.2.6.8 and 6.1.1.4'
H H 0.0000 0.0000 'International Tables Vol C Tables 4.2.6.8 and 6.1.1.4'
Cl Cl 0.1484 0.1585 'International Tables Vol C Tables 4.2.6.8 and 6.1.1.4'
N N 0.0061 0.0033 'International Tables Vol C Tables 4.2.6.8 and 6.1.1.4'
O O 0.0106 0.0060 'International Tables Vol C Tables 4.2.6.8 and 6.1.1.4'

loop_
_geom_angle_atom_site_label_1
_geom_angle_atom_site_label_2
_geom_angle_atom_site_label_3
_geom_angle
_geom_angle_site_symmetry_1
_geom_angle_site_symmetry_3
_geom_angle_publ_flag
N2 N1 H1 120.0 . . ?
C17 N1 H1 120.0 . . ?
C17 N1 N2 119.99(18) . . ?
C1AA N2 N1 114.25(18) . . ?
N2 C1AA H1AA 118.1 . . ?
N2 C1AA C2AA 123.7(2) . . ?
C2AA C1AA H1AA 118.1 . . ?
C15 C2AA C1AA 119.2(2) . . ?
C15 C2AA C16 116.7(2) . . ?
C16 C2AA C1AA 124.1(2) . . ?
C9 C7 H7 119.4 . . ?
C13 C7 H7 119.4 . . ?
C13 C7 C9 121.2(2) . . ?
C11 N8 C20 120.4(2) . . ?
C11 N8 C21 120.7(2) . . ?
C21 N8 C20 117.0(2) . . ?
C7 C9 C17 123.2(2) . . ?
C14 C9 C7 118.5(2) . . ?
C14 C9 C17 118.3(2) . . ?
C11 C10 H10 119.5 . . ?
C15 C10 H10 119.5 . . ?
C15 C10 C11 121.0(2) . . ?
N8 C11 C10 121.4(2) . . ?
N8 C11 C18 121.8(2) . . ?
C10 C11 C18 116.8(2) . . ?
C13 C12 Cl1 118.94(19) . . ?
C13 C12 C19 121.0(2) . . ?
C19 C12 Cl1 120.1(2) . . ?
C7 C13 H13 120.5 . . ?
C12 C13 C7 119.1(2) . . ?
C12 C13 H13 120.5 . . ?
C9 C14 H14 119.5 . . ?
C19 C14 C9 121.0(2) . . ?
C19 C14 H14 119.5 . . ?
C2AA C15 H15 118.7 . . ?
C10 C15 C2AA 122.5(2) . . ?
C10 C15 H15 118.7 . . ?
C2AA C16 H16 119.2 . . ?
C18 C16 C2AA 121.6(2) . . ?
C18 C16 H16 119.2 . . ?
N1 C17 C9 116.62(19) . . ?
O5 C17 N1 122.3(2) . . ?
O5 C17 C9 121.1(2) . . ?
C11 C18 H18 119.3 . . ?
C16 C18 C11 121.3(2) . . ?
C16 C18 H18 119.3 . . ?
C12 C19 H19 120.4 . . ?
C14 C19 C12 119.2(2) . . ?
C14 C19 H19 120.4 . . ?
N8 C20 H20A 109.5 . . ?
N8 C20 H20B 109.5 . . ?
N8 C20 H20C 109.5 . . ?
H20A C20 H20B 109.5 . . ?
H20A C20 H20C 109.5 . . ?
H20B C20 H20C 109.5 . . ?
N8 C21 H21A 109.5 . . ?
N8 C21 H21B 109.5 . . ?
N8 C21 H21C 109.5 . . ?
H21A C21 H21B 109.5 . . ?
H21A C21 H21C 109.5 . . ?
H21B C21 H21C 109.5 . . ?
C1 O0AA H0AA 109.5 . . ?
O0AA C1 H1A 109.5 . . ?
O0AA C1 H1B 109.5 . . ?
O0AA C1 H1C 109.5 . . ?
H1A C1 H1B 109.5 . . ?
H1A C1 H1C 109.5 . . ?
H1B C1 H1C 109.5 . . ?

loop_
_geom_bond_atom_site_label_1
_geom_bond_atom_site_label_2
_geom_bond_distance
_geom_bond_site_symmetry_2
_geom_bond_publ_flag
Cl1 C12 1.747(2) . ?
N1 H1 0.8600 . ?
N1 N2 1.389(2) . ?
N1 C17 1.340(3) . ?
N2 C1AA 1.275(3) . ?
C1AA H1AA 0.9300 . ?
C1AA C2AA 1.453(3) . ?
O5 C17 1.230(3) . ?
C2AA C15 1.389(3) . ?
C2AA C16 1.395(3) . ?
C7 H7 0.9300 . ?
C7 C9 1.387(3) . ?
C7 C13 1.379(3) . ?
N8 C11 1.377(3) . ?
N8 C20 1.449(3) . ?
N8 C21 1.441(3) . ?
C9 C14 1.384(3) . ?
C9 C17 1.496(3) . ?
C10 H10 0.9300 . ?
C10 C11 1.400(3) . ?
C10 C15 1.370(3) . ?
C11 C18 1.406(3) . ?
C12 C13 1.374(3) . ?
C12 C19 1.383(3) . ?
C13 H13 0.9300 . ?
C14 H14 0.9300 . ?
C14 C19 1.377(3) . ?
C15 H15 0.9300 . ?
C16 H16 0.9300 . ?
C16 C18 1.377(3) . ?
C18 H18 0.9300 . ?
C19 H19 0.9300 . ?
C20 H20A 0.9600 . ?
C20 H20B 0.9600 . ?
C20 H20C 0.9600 . ?
C21 H21A 0.9600 . ?
C21 H21B 0.9600 . ?
C21 H21C 0.9600 . ?
O0AA H0AA 0.8200 . ?
O0AA C1 1.395(4) . ?
C1 H1A 0.9600 . ?
C1 H1B 0.9600 . ?
C1 H1C 0.9600 . ?

loop_
_geom_torsion_atom_site_label_1
_geom_torsion_atom_site_label_2
_geom_torsion_atom_site_label_3
_geom_torsion_atom_site_label_4
_geom_torsion
_geom_torsion_site_symmetry_1
_geom_torsion_site_symmetry_2
_geom_torsion_site_symmetry_3
_geom_torsion_site_symmetry_4
_geom_torsion_publ_flag
Cl1 C12 C13 C7 179.60(18) . . . . ?
Cl1 C12 C19 C14 179.66(19) . . . . ?
N1 N2 C1AA C2AA -178.0(2) . . . . ?
N2 N1 C17 O5 3.6(4) . . . . ?
N2 N1 C17 C9 -176.35(18) . . . . ?
N2 C1AA C2AA C15 -173.9(2) . . . . ?
N2 C1AA C2AA C16 6.5(4) . . . . ?
C1AA C2AA C15 C10 -178.5(2) . . . . ?
C1AA C2AA C16 C18 177.8(2) . . . . ?
C2AA C16 C18 C11 0.7(4) . . . . ?
C7 C9 C14 C19 -0.6(4) . . . . ?
C7 C9 C17 N1 20.5(3) . . . . ?
C7 C9 C17 O5 -159.5(2) . . . . ?
N8 C11 C18 C16 -179.6(2) . . . . ?
C9 C7 C13 C12 0.3(4) . . . . ?
C9 C14 C19 C12 1.2(4) . . . . ?
C10 C11 C18 C16 1.1(4) . . . . ?
C11 C10 C15 C2AA 0.7(4) . . . . ?
C13 C7 C9 C14 -0.2(3) . . . . ?
C13 C7 C9 C17 178.4(2) . . . . ?
C13 C12 C19 C14 -1.0(4) . . . . ?
C14 C9 C17 N1 -160.9(2) . . . . ?
C14 C9 C17 O5 19.1(3) . . . . ?
C15 C2AA C16 C18 -1.8(3) . . . . ?
C15 C10 C11 N8 178.9(2) . . . . ?
C15 C10 C11 C18 -1.8(4) . . . . ?
C16 C2AA C15 C10 1.1(4) . . . . ?
C17 N1 N2 C1AA -165.0(2) . . . . ?
C17 C9 C14 C19 -179.3(2) . . . . ?
C19 C12 C13 C7 0.3(4) . . . . ?
C20 N8 C11 C10 -13.6(4) . . . . ?
C20 N8 C11 C18 167.2(2) . . . . ?
C21 N8 C11 C10 -177.4(2) . . . . ?
C21 N8 C11 C18 3.4(4) . . . . ?
